data_2312793
loop_
_publ_author_name
'Mandal, Koushik'
'Chopra, Deepak'

_publ_section_title
;
 Quantitative crystal structure analysis in trifluoromethyl- and
 cyano-substituted N-phenylbenzamides.
;
_journal_issue 2
_journal_name_full 'Acta crystallographica Section B, Structural science, crystal engineering and materials'
_journal_page_first 266
_journal_page_last 282
_journal_paper_doi 10.1107/S205252062500099X
_journal_volume 81
_journal_year 2025
_chemical_formula_moiety 'C15 H9 F3 N2 O'
_chemical_formula_sum 'C15 H9 F3 N2 O'
_chemical_formula_weight 290.24
_chemical_name_systematic 3CN4T
_space_group_crystal_system monoclinic
_space_group_IT_number 14
_space_group_name_Hall '-P 2yn'
_space_group_name_H-M_alt 'P 1 21/n 1'
_atom_sites_solution_hydrogens mixed
_atom_sites_solution_primary dual
_audit_creation_date 2024-12-24
_audit_creation_method
;
Olex2 1.3
(compiled 2020.11.12 svn.r5f609507 for OlexSys, GUI svn.r6408)
;
_cell_angle_alpha 90
_cell_angle_beta 93.5250(18)
_cell_angle_gamma 90
_cell_formula_units_Z 4
_cell_length_a 4.7186(5)
_cell_length_b 9.5567(10)
_cell_length_c 28.0360(3)
_cell_measurement_reflns_used 1397
_cell_measurement_temperature 100
_cell_measurement_theta_max 20.75
_cell_measurement_theta_min 2.25
_cell_volume 1261.87(19)
_computing_cell_refinement 'SAINT V8.40B (?, 2016)'
_computing_data_reduction 'SAINT V8.40B (?, 2016)'
_computing_molecular_graphics 'Olex2 1.3 (Dolomanov et al., 2009)'
_computing_publication_material 'Olex2 1.3 (Dolomanov et al., 2009)'
_computing_structure_refinement 'SHELXL 2018/3 (Sheldrick, 2015)'
_computing_structure_solution 'SHELXT 2018/2 (Sheldrick, 2018)'
_diffrn_ambient_temperature 100
_diffrn_measured_fraction_theta_full 0.998
_diffrn_measured_fraction_theta_max 0.992
_diffrn_measurement_device_type 'Bruker D8 Quest'
_diffrn_measurement_method '\f and \w scans'
_diffrn_radiation_type MoK\a
_diffrn_radiation_wavelength 0.71073
_diffrn_reflns_av_R_equivalents 0.1170
_diffrn_reflns_av_unetI/netI 0.1219
_diffrn_reflns_Laue_measured_fraction_full 0.998
_diffrn_reflns_Laue_measured_fraction_max 0.992
_diffrn_reflns_limit_h_max 6
_diffrn_reflns_limit_h_min -6
_diffrn_reflns_limit_k_max 13
_diffrn_reflns_limit_k_min -13
_diffrn_reflns_limit_l_max 36
_diffrn_reflns_limit_l_min -39
_diffrn_reflns_number 17649
_diffrn_reflns_point_group_measured_fraction_full 0.998
_diffrn_reflns_point_group_measured_fraction_max 0.992
_diffrn_reflns_theta_full 25.242
_diffrn_reflns_theta_max 30.132
_diffrn_reflns_theta_min 2.252
_diffrn_source_current 1.39
_diffrn_source_power 0.0695
_diffrn_source_voltage 50.0
_diffrn_standards_number 0
_exptl_absorpt_coefficient_mu 0.128
_exptl_absorpt_correction_T_max 0.7460
_exptl_absorpt_correction_T_min 0.5933
_exptl_absorpt_correction_type multi-scan
_exptl_absorpt_process_details
;
SADABS-2016/2 (Bruker,2016/2) was used for absorption correction.
wR2(int) was 0.1184 before and 0.0727 after correction.
The Ratio of minimum to maximum transmission is 0.7953.
The \l/2 correction factor is 0.00150.
;
_exptl_crystal_colour 'clear light colourless'
_exptl_crystal_colour_lustre clear
_exptl_crystal_colour_modifier light
_exptl_crystal_colour_primary colourless
_exptl_crystal_density_diffrn 1.528
_exptl_crystal_description needle
_exptl_crystal_F_000 592
_exptl_crystal_preparation 'Slow evaporation'
_exptl_crystal_recrystallization_method 'Slow evaporation from DCM'
_exptl_crystal_size_max 0.371
_exptl_crystal_size_mid 0.116
_exptl_crystal_size_min 0.064
_refine_diff_density_max 0.707
_refine_diff_density_min -0.583
_refine_diff_density_rms 0.120
_refine_ls_extinction_method none
_refine_ls_goodness_of_fit_ref 1.148
_refine_ls_hydrogen_treatment mixed
_refine_ls_matrix_type full
_refine_ls_number_parameters 194
_refine_ls_number_reflns 3689
_refine_ls_number_restraints 192
_refine_ls_restrained_S_all 1.198
_refine_ls_R_factor_all 0.1926
_refine_ls_R_factor_gt 0.1464
_refine_ls_shift/su_max 0.000
_refine_ls_shift/su_mean 0.000
_refine_ls_structure_factor_coef Fsqd
_refine_ls_weighting_details 'w=1/[\s^2^(Fo^2^)+(0.0771P)^2^+9.0927P] where P=(Fo^2^+2Fc^2^)/3'
_refine_ls_weighting_scheme calc
_refine_ls_wR_factor_gt 0.3182
_refine_ls_wR_factor_ref 0.3439
_reflns_Friedel_coverage 0.000
_reflns_number_gt 2513
_reflns_number_total 3689
_reflns_threshold_expression 'I > 2\s(I)'
_publcif_datablock.id {c5dc4b23-3b8a-4503-ae07-fb1a02efa890}

_cod_data_source_file aw5098sup1.cif
_cod_data_source_block 3CN4T
_cod_depositor_comments 'Adding full bibliography for 2312792--2312801.cif.'
_cod_database_code 2312793
_cod_database_fobs_code 2312793
_shelx_shelxl_version_number 2018/3
_shelx_space_group_comment
;
The symmetry employed for this shelxl refinement is uniquely defined
by the following loop, which should always be used as a source of
symmetry information in preference to the above space-group names.
They are only intended as comments.
;
_shelx_estimated_absorpt_t_max 0.992
_shelx_estimated_absorpt_t_min 0.954
_olex2_refinement_description
;
1. Fixed Uiso
 At 1.2 times of:
  All C(H) groups
2. Uiso/Uaniso restraints and constraints
F3 \\sim H10 \\sim C12 \\sim N1 \\sim C14 \\sim H1 \\sim C11 \\sim C1 \\sim H11
\\sim C3 \\sim H13 \\sim H3 \\sim C10 \\sim C4 \\sim C8 \\sim H4 \\sim C5 \\sim
O1 \\sim C15 \\sim C2 \\sim C13 \\sim F2 \\sim H14 \\sim N2 \\sim C9 \\sim F1
\\sim H5 \\sim C7 \\sim H7 \\sim C6: within 2A with sigma of 0.002 and sigma
for terminal atoms of 0.004 within 2A
3.a Aromatic/amide H refined with riding coordinates:
 C3(H3), C4(H4), C5(H5), C7(H7), C10(H10), C11(H11), C13(H13), C14(H14)
;
_olex2_submission_special_instructions 'No special instructions were received'

loop_
_space_group_symop_operation_xyz
'x, y, z'
'-x+1/2, y+1/2, -z+1/2'
'-x, -y, -z'
'x-1/2, -y-1/2, z-1/2'

loop_
_atom_site_label
_atom_site_type_symbol
_atom_site_fract_x
_atom_site_fract_y
_atom_site_fract_z
_atom_site_U_iso_or_equiv
_atom_site_adp_type
_atom_site_occupancy
_atom_site_site_symmetry_order
_atom_site_calc_flag
_atom_site_refinement_flags_posn
_atom_site_refinement_flags_adp
_atom_site_refinement_flags_occupancy
_atom_site_disorder_assembly
_atom_site_disorder_group
F1 F 0.8123(8) 0.9426(5) 0.20474(13) 0.0400(9) Uani 1 1 d . U . . .
F2 F 0.4367(9) 0.8216(4) 0.18859(13) 0.0399(9) Uani 1 1 d . U . . .
F3 F 0.4125(9) 1.0440(4) 0.19350(13) 0.0359(9) Uani 1 1 d . U . . .
O1 O 0.0921(7) 0.9096(4) 0.42480(14) 0.0220(8) Uani 1 1 d . U . . .
N1 N 0.5267(9) 0.8131(5) 0.44228(16) 0.0192(7) Uani 1 1 d . U . . .
H1 H 0.676(13) 0.794(6) 0.427(2) 0.0195(10) Uiso 1 1 d . U . . .
N2 N 0.9806(11) 0.4303(5) 0.58863(17) 0.0271(10) Uani 1 1 d . U . . .
C1 C 0.8356(11) 0.5204(6) 0.57523(19) 0.0211(8) Uani 1 1 d . U . . .
C2 C 0.6596(11) 0.6352(6) 0.55726(19) 0.0207(7) Uani 1 1 d . U . . .
C3 C 0.4815(11) 0.7051(6) 0.5870(2) 0.0230(6) Uani 1 1 d . U . . .
H3 H 0.474059 0.679291 0.619647 0.028 Uiso 1 1 calc R U . . .
C4 C 0.3139(12) 0.8140(6) 0.5677(2) 0.0244(6) Uani 1 1 d . U . . .
H4 H 0.192106 0.863674 0.587528 0.029 Uiso 1 1 calc R U . . .
C5 C 0.3235(11) 0.8503(6) 0.52008(19) 0.0222(6) Uani 1 1 d . U . . .
H5 H 0.207088 0.924236 0.507405 0.027 Uiso 1 1 calc R U . . .
C6 C 0.5014(11) 0.7799(6) 0.49062(19) 0.0197(6) Uani 1 1 d . U . . .
C7 C 0.6693(11) 0.6698(6) 0.50950(19) 0.0209(6) Uani 1 1 d . U . . .
H7 H 0.789126 0.619323 0.489614 0.025 Uiso 1 1 calc R U . . .
C8 C 0.3243(11) 0.8716(6) 0.41250(19) 0.0198(7) Uani 1 1 d . U . . .
C9 C 0.3976(11) 0.8873(6) 0.36141(19) 0.0210(7) Uani 1 1 d . U . . .
C10 C 0.5827(12) 0.7982(6) 0.3399(2) 0.0241(6) Uani 1 1 d . U . . .
H10 H 0.677556 0.726261 0.357993 0.029 Uiso 1 1 calc R U . . .
C11 C 0.6292(12) 0.8139(6) 0.2920(2) 0.0256(6) Uani 1 1 d . U . . .
H11 H 0.754846 0.752041 0.277225 0.031 Uiso 1 1 calc R U . . .
C12 C 0.4957(12) 0.9179(6) 0.2656(2) 0.0244(7) Uani 1 1 d . U . . .
C13 C 0.3118(12) 1.0091(6) 0.2870(2) 0.0255(6) Uani 1 1 d . U . . .
H13 H 0.219767 1.081712 0.268813 0.031 Uiso 1 1 calc R U . . .
C14 C 0.2643(12) 0.9932(6) 0.3345(2) 0.0244(6) Uani 1 1 d . U . . .
H14 H 0.138821 1.055405 0.349158 0.029 Uiso 1 1 calc R U . . .
C15 C 0.5405(13) 0.9308(7) 0.2136(2) 0.0278(8) Uani 1 1 d . U . . .

loop_
_atom_site_aniso_label
_atom_site_aniso_U_11
_atom_site_aniso_U_22
_atom_site_aniso_U_33
_atom_site_aniso_U_23
_atom_site_aniso_U_13
_atom_site_aniso_U_12
F1 0.0278(17) 0.064(2) 0.0293(18) 0.0021(17) 0.0085(14) -0.0041(17)
F2 0.055(2) 0.0365(19) 0.0280(18) -0.0056(15) 0.0020(16) -0.0127(17)
F3 0.046(2) 0.0346(19) 0.0274(18) 0.0088(14) 0.0071(15) 0.0047(16)
O1 0.0143(15) 0.0243(18) 0.0279(19) 0.0012(14) 0.0044(13) 0.0058(14)
N1 0.0163(11) 0.0207(12) 0.0209(12) 0.0008(10) 0.0036(10) 0.0039(10)
N2 0.031(2) 0.027(2) 0.024(2) 0.0008(18) 0.0030(17) 0.0067(19)
C1 0.0202(16) 0.0224(17) 0.0210(17) -0.0009(15) 0.0031(14) 0.0018(15)
C2 0.0182(12) 0.0220(13) 0.0221(13) -0.0014(12) 0.0028(11) 0.0015(12)
C3 0.0215(12) 0.0245(12) 0.0231(12) -0.0008(11) 0.0030(11) 0.0008(11)
C4 0.0232(12) 0.0254(12) 0.0249(12) -0.0022(11) 0.0028(11) 0.0019(11)
C5 0.0207(12) 0.0223(12) 0.0238(12) -0.0017(11) 0.0025(11) 0.0026(11)
C6 0.0168(12) 0.0210(12) 0.0216(12) -0.0016(11) 0.0028(11) 0.0023(11)
C7 0.0189(11) 0.0215(12) 0.0226(12) -0.0011(11) 0.0026(11) 0.0011(11)
C8 0.0180(11) 0.0208(12) 0.0212(12) 0.0056(11) 0.0068(10) 0.0077(10)
C9 0.0193(12) 0.0216(12) 0.0224(12) 0.0021(11) 0.0026(11) 0.0037(11)
C10 0.0231(12) 0.0241(12) 0.0252(12) 0.0008(11) 0.0025(11) 0.0035(11)
C11 0.0249(12) 0.0258(12) 0.0263(12) 0.0000(11) 0.0030(11) 0.0021(11)
C12 0.0241(13) 0.0259(13) 0.0234(13) 0.0002(12) 0.0026(12) 0.0004(12)
C13 0.0247(12) 0.0261(12) 0.0257(12) 0.0003(11) 0.0017(11) 0.0019(11)
C14 0.0233(12) 0.0249(12) 0.0251(12) 0.0008(11) 0.0020(11) 0.0030(11)
C15 0.0289(15) 0.0315(16) 0.0231(15) 0.0001(14) 0.0033(13) -0.0014(14)

loop_
_atom_type_symbol
_atom_type_description
_atom_type_scat_dispersion_real
_atom_type_scat_dispersion_imag
_atom_type_scat_source
C C 0.0033 0.0016 'International Tables Vol C Tables 4.2.6.8 and 6.1.1.4'
H H 0.0000 0.0000 'International Tables Vol C Tables 4.2.6.8 and 6.1.1.4'
F F 0.0171 0.0103 'International Tables Vol C Tables 4.2.6.8 and 6.1.1.4'
N N 0.0061 0.0033 'International Tables Vol C Tables 4.2.6.8 and 6.1.1.4'
O O 0.0106 0.0060 'International Tables Vol C Tables 4.2.6.8 and 6.1.1.4'

loop_
_geom_angle_atom_site_label_1
_geom_angle_atom_site_label_2
_geom_angle_atom_site_label_3
_geom_angle
_geom_angle_site_symmetry_1
_geom_angle_site_symmetry_3
_geom_angle_publ_flag
C6 N1 H1 123(4) . . ?
C8 N1 H1 111(4) . . ?
C8 N1 C6 126.3(4) . . ?
N2 C1 C2 178.1(6) . . ?
C3 C2 C1 120.7(5) . . ?
C7 C2 C1 117.8(5) . . ?
C7 C2 C3 121.5(5) . . ?
C2 C3 H3 120.8 . . ?
C2 C3 C4 118.3(5) . . ?
C4 C3 H3 120.8 . . ?
C3 C4 H4 119.7 . . ?
C5 C4 C3 120.6(5) . . ?
C5 C4 H4 119.7 . . ?
C4 C5 H5 119.7 . . ?
C4 C5 C6 120.6(5) . . ?
C6 C5 H5 119.7 . . ?
C5 C6 N1 123.7(5) . . ?
C5 C6 C7 119.2(5) . . ?
C7 C6 N1 117.1(5) . . ?
C2 C7 C6 119.6(5) . . ?
C2 C7 H7 120.2 . . ?
C6 C7 H7 120.2 . . ?
O1 C8 N1 124.1(5) . . ?
O1 C8 C9 120.1(5) . . ?
N1 C8 C9 115.8(4) . . ?
C10 C9 C8 122.9(5) . . ?
C10 C9 C14 119.2(5) . . ?
C14 C9 C8 117.9(5) . . ?
C9 C10 H10 120.1 . . ?
C11 C10 C9 119.9(5) . . ?
C11 C10 H10 120.1 . . ?
C10 C11 H11 119.7 . . ?
C12 C11 C10 120.6(5) . . ?
C12 C11 H11 119.7 . . ?
C11 C12 C13 120.1(5) . . ?
C11 C12 C15 120.0(5) . . ?
C13 C12 C15 119.9(5) . . ?
C12 C13 H13 120.3 . . ?
C14 C13 C12 119.5(5) . . ?
C14 C13 H13 120.3 . . ?
C9 C14 H14 119.6 . . ?
C13 C14 C9 120.8(5) . . ?
C13 C14 H14 119.6 . . ?
F1 C15 F2 107.2(5) . . ?
F1 C15 F3 105.5(5) . . ?
F1 C15 C12 112.8(5) . . ?
F2 C15 F3 105.5(5) . . ?
F2 C15 C12 112.4(5) . . ?
F3 C15 C12 112.9(5) . . ?

loop_
_geom_bond_atom_site_label_1
_geom_bond_atom_site_label_2
_geom_bond_distance
_geom_bond_site_symmetry_2
_geom_bond_publ_flag
F1 C15 1.326(7) . ?
F2 C15 1.334(7) . ?
F3 C15 1.347(7) . ?
O1 C8 1.224(6) . ?
N1 H1 0.86(6) . ?
N1 C6 1.404(7) . ?
N1 C8 1.350(6) . ?
N2 C1 1.149(7) . ?
C1 C2 1.447(7) . ?
C2 C3 1.391(7) . ?
C2 C7 1.383(8) . ?
C3 H3 0.9500 . ?
C3 C4 1.396(8) . ?
C4 H4 0.9500 . ?
C4 C5 1.384(8) . ?
C5 H5 0.9500 . ?
C5 C6 1.388(7) . ?
C6 C7 1.401(7) . ?
C7 H7 0.9500 . ?
C8 C9 1.502(7) . ?
C9 C10 1.385(8) . ?
C9 C14 1.389(7) . ?
C10 H10 0.9500 . ?
C10 C11 1.382(8) . ?
C11 H11 0.9500 . ?
C11 C12 1.368(8) . ?
C12 C13 1.391(8) . ?
C12 C15 1.490(8) . ?
C13 H13 0.9500 . ?
C13 C14 1.373(8) . ?
C14 H14 0.9500 . ?

loop_
_geom_torsion_atom_site_label_1
_geom_torsion_atom_site_label_2
_geom_torsion_atom_site_label_3
_geom_torsion_atom_site_label_4
_geom_torsion
_geom_torsion_site_symmetry_1
_geom_torsion_site_symmetry_2
_geom_torsion_site_symmetry_3
_geom_torsion_site_symmetry_4
_geom_torsion_publ_flag
O1 C8 C9 C10 -150.5(6) . . . . ?
O1 C8 C9 C14 27.0(8) . . . . ?
N1 C6 C7 C2 178.1(5) . . . . ?
N1 C8 C9 C10 28.8(8) . . . . ?
N1 C8 C9 C14 -153.6(5) . . . . ?
C1 C2 C3 C4 -179.3(5) . . . . ?
C1 C2 C7 C6 179.7(5) . . . . ?
C2 C3 C4 C5 0.6(8) . . . . ?
C3 C2 C7 C6 1.5(8) . . . . ?
C3 C4 C5 C6 -0.5(9) . . . . ?
C4 C5 C6 N1 -178.5(5) . . . . ?
C4 C5 C6 C7 0.9(8) . . . . ?
C5 C6 C7 C2 -1.3(8) . . . . ?
C6 N1 C8 O1 3.5(9) . . . . ?
C6 N1 C8 C9 -175.8(5) . . . . ?
C7 C2 C3 C4 -1.1(8) . . . . ?
C8 N1 C6 C5 -28.0(8) . . . . ?
C8 N1 C6 C7 152.6(5) . . . . ?
C8 C9 C10 C11 176.5(5) . . . . ?
C8 C9 C14 C13 -176.9(5) . . . . ?
C9 C10 C11 C12 0.6(9) . . . . ?
C10 C9 C14 C13 0.7(9) . . . . ?
C10 C11 C12 C13 0.1(9) . . . . ?
C10 C11 C12 C15 -178.0(5) . . . . ?
C11 C12 C13 C14 -0.4(9) . . . . ?
C11 C12 C15 F1 -55.8(8) . . . . ?
C11 C12 C15 F2 65.5(7) . . . . ?
C11 C12 C15 F3 -175.3(5) . . . . ?
C12 C13 C14 C9 0.0(9) . . . . ?
C13 C12 C15 F1 126.1(6) . . . . ?
C13 C12 C15 F2 -112.6(6) . . . . ?
C13 C12 C15 F3 6.6(8) . . . . ?
C14 C9 C10 C11 -1.0(8) . . . . ?
C15 C12 C13 C14 177.7(5) . . . . ?
